data_7059238
loop_
_publ_author_name
'Villa, Marco'
'D&#x2019;Agostino, Simone'
'Sabatino, Piera'
'Noel, Raymond'
'Busto, Jos\'e'
'Roy, Myriam'
'Gingras, Marc'
'Ceroni, Paola'

_publ_section_title
;
 Pentasulfurated benzene-cored asterisks: relationship between crystal
 structure and luminescence properties
;
_journal_issue 8
_journal_name_full 'New Journal of Chemistry'
_journal_page_first 3249
_journal_page_last 3254
_journal_paper_doi 10.1039/C9NJ05905A
_journal_volume 44
_journal_year 2020
_chemical_formula_moiety 'C43 H38 S5'
_chemical_formula_sum 'C43 H38 S5'
_chemical_formula_weight 715.03
_space_group_crystal_system monoclinic
_space_group_IT_number 4
_space_group_name_Hall 'P 2yb'
_space_group_name_H-M_alt 'P 1 21 1'
_atom_sites_solution_hydrogens geom
_atom_sites_solution_primary dual
_audit_creation_date 2020-01-08
_audit_creation_method
;
Olex2 1.2
(compiled 2018.05.29 svn.r3508 for OlexSys, GUI svn.r5506)
;
_audit_update_record
;
2020-01-16 deposited with the CCDC.	2020-01-23 downloaded from the CCDC.
;
_cell_angle_alpha 90
_cell_angle_beta 94.45(2)
_cell_angle_gamma 90
_cell_formula_units_Z 2
_cell_length_a 13.507(3)
_cell_length_b 5.9240(10)
_cell_length_c 23.648(5)
_cell_measurement_reflns_used 614
_cell_measurement_temperature 300
_cell_measurement_theta_max 18.3180
_cell_measurement_theta_min 3.6590
_cell_volume 1886.5(7)
_computing_cell_refinement 'CrysAlisPro 1.171.40.53a (Rigaku OD, 2019)'
_computing_data_collection 'CrysAlisPro 1.171.40.53a (Rigaku OD, 2019)'
_computing_data_reduction 'CrysAlisPro 1.171.40.53a (Rigaku OD, 2019)'
_computing_molecular_graphics 'Olex2 (Dolomanov et al., 2009)'
_computing_publication_material 'Olex2 (Dolomanov et al., 2009)'
_computing_structure_refinement 'ShelXL (Sheldrick, 2015)'
_computing_structure_solution 'ShelXT (Sheldrick, 2015)'
_diffrn_ambient_temperature 300
_diffrn_detector 'CCD plate'
_diffrn_detector_area_resol_mean 16.1340
_diffrn_detector_type Sapphire3
_diffrn_measured_fraction_theta_full 0.993
_diffrn_measured_fraction_theta_max 0.993
_diffrn_measurement_details
;
List of Runs (angles in degrees, time in seconds):

  # Type    Start    End  Width  t~exp~   \w     \q     \k     \f   Frames
#--------------------------------------------------------------------------
  1  \w     -9.00  39.00   1.00  275.00    --   18.00  77.00 150.00   48
  2  \w     -8.00  17.00   1.00  475.00    --   18.00  77.00   0.00   25
  3  \w     40.00  68.00   1.00  475.00    --   18.00 178.00-150.00   28
  4  \w    -54.00  55.00   1.00  475.00    --   18.00 -19.00 -30.00  109
;
_diffrn_measurement_device 'four-circle diffractometer'
_diffrn_measurement_device_type 'Xcalibur, Sapphire3'
_diffrn_measurement_method '\w scans'
_diffrn_orient_matrix_type 'CrysAlisPro convention (1999,Acta A55,543-557)'
_diffrn_orient_matrix_UB_11 0.0462188000
_diffrn_orient_matrix_UB_12 -0.0475868000
_diffrn_orient_matrix_UB_13 0.0100891000
_diffrn_orient_matrix_UB_21 -0.0106063000
_diffrn_orient_matrix_UB_22 0.0246387000
_diffrn_orient_matrix_UB_23 0.0282443000
_diffrn_orient_matrix_UB_31 -0.0230051000
_diffrn_orient_matrix_UB_32 -0.1071002000
_diffrn_orient_matrix_UB_33 0.0019699000
_diffrn_radiation_monochromator graphite
_diffrn_radiation_probe x-ray
_diffrn_radiation_type MoK\a
_diffrn_radiation_wavelength 0.71073
_diffrn_reflns_av_R_equivalents 0.0888
_diffrn_reflns_av_unetI/netI 0.3236
_diffrn_reflns_Laue_measured_fraction_full 0.993
_diffrn_reflns_Laue_measured_fraction_max 0.993
_diffrn_reflns_limit_h_max 16
_diffrn_reflns_limit_h_min -16
_diffrn_reflns_limit_k_max 7
_diffrn_reflns_limit_k_min -6
_diffrn_reflns_limit_l_max 28
_diffrn_reflns_limit_l_min -27
_diffrn_reflns_number 6942
_diffrn_reflns_point_group_measured_fraction_full 0.797
_diffrn_reflns_point_group_measured_fraction_max 0.797
_diffrn_reflns_theta_full 24.999
_diffrn_reflns_theta_max 24.999
_diffrn_reflns_theta_min 3.366
_diffrn_source 'fine-focus sealed X-ray tube'
_diffrn_source_type 'Enhance (Mo) X-ray Source'
_exptl_absorpt_coefficient_mu 0.337
_exptl_absorpt_correction_T_max 1.00000
_exptl_absorpt_correction_T_min 0.06933
_exptl_absorpt_correction_type multi-scan
_exptl_absorpt_process_details
;
CrysAlisPro 1.171.40.53a (Rigaku Oxford Diffraction, 2019)
Empirical absorption correction using spherical harmonics,
 implemented in SCALE3 ABSPACK scaling algorithm.
;
_exptl_crystal_colour 'clear light yellow'
_exptl_crystal_colour_lustre clear
_exptl_crystal_colour_modifier light
_exptl_crystal_colour_primary yellow
_exptl_crystal_density_diffrn 1.259
_exptl_crystal_description needle
_exptl_crystal_F_000 752
_exptl_crystal_recrystallization_method 'slow evaporation'
_exptl_crystal_size_max 0.08
_exptl_crystal_size_mid 0.02
_exptl_crystal_size_min 0.01
_refine_diff_density_max 0.201
_refine_diff_density_min -0.189
_refine_diff_density_rms 0.043
_refine_ls_abs_structure_details
;
 Classical Flack method preferred over Parsons because s.u. lower.
;
_refine_ls_abs_structure_Flack 0.1(2)
_refine_ls_extinction_method none
_refine_ls_goodness_of_fit_ref 0.861
_refine_ls_hydrogen_treatment constr
_refine_ls_matrix_type full
_refine_ls_number_parameters 438
_refine_ls_number_reflns 5287
_refine_ls_number_restraints 384
_refine_ls_restrained_S_all 0.839
_refine_ls_R_factor_all 0.2822
_refine_ls_R_factor_gt 0.0721
_refine_ls_shift/su_max 0.000
_refine_ls_shift/su_mean 0.000
_refine_ls_structure_factor_coef Fsqd
_refine_ls_weighting_details 'w=1/[\s^2^(Fo^2^)] where P=(Fo^2^+2Fc^2^)/3'
_refine_ls_weighting_scheme calc
_refine_ls_wR_factor_gt 0.1014
_refine_ls_wR_factor_ref 0.1612
_reflns_Friedel_coverage 0.451
_reflns_Friedel_fraction_full 0.555
_reflns_Friedel_fraction_max 0.555
_reflns_number_gt 1478
_reflns_number_total 5287
_reflns_threshold_expression 'I > 2\s(I)'
_cod_data_source_file c9nj05905a2.cif
_cod_data_source_block a5-dl_r2
_cod_depositor_comments
;Adding full bibliography for 7059238--7059241.cif.

 Adding full bibliography for 7059238--7059241.cif.
;
_cod_database_code 7059238
_shelx_shelxl_version_number 2016/6
_chemical_oxdiff_formula 'C50 H40 S5'
_shelx_space_group_comment
;
The symmetry employed for this shelxl refinement is uniquely defined
by the following loop, which should always be used as a source of
symmetry information in preference to the above space-group names.
They are only intended as comments.
;
_shelx_estimated_absorpt_t_max 0.997
_shelx_estimated_absorpt_t_min 0.974
_olex2_refinement_description
;
1. Fixed Uiso
 At 1.2 times of:
  All C(H) groups, All C(H,H) groups
 At 1.5 times of:
  All C(H,H,H) groups
2. Restrained distances
 C42-C43
 1.32 with sigma of 0.02
 C43-C6
 2.45 with sigma of 0.04
3. Rigid body (RIGU) restrains
 C43, C42, C6, C1, C2, C3, C4, C5, S2, S3, S4, S5, S1, C7, C8, C9, C10, C11,
 C12, C13, C35, C36, C37, C38, C39, C40, C41, C34, C31, C32, C33, C28, C29, C30,
  C21, C22, C23, C26, C25, C24, C27, C19, C14, C15, C18, C17, C16, C20
 with sigma for 1-2 distances of 0.004 and sigma for 1-3 distances of 0.004
4.a Aromatic/amide H refined with riding coordinates:
 C8(H8), C9(H9), C11(H11), C12(H12), C15(H15), C16(H16), C18(H18), C19(H19),
 C22(H22), C23(H23), C25(H25), C26(H26), C29(H29), C30(H30), C32(H32), C33(H33),
  C36(H36), C37(H37), C39(H39), C40(H40), C42(H42)
4.b X=CH2 refined with riding coordinates:
 C43(H43A,H43B)
4.c Idealised Me refined as rotating group:
 C13(H13A,H13B,H13C), C20(H20A,H20B,H20C), C27(H27A,H27B,H27C), C34(H34A,H34B,
 H34C), C41(H41A,H41B,H41C)
;
_olex2_exptl_crystal_mounting_method 'fomblin oil'
_olex2_submission_special_instructions 'No special instructions were received'
_oxdiff_exptl_absorpt_empirical_details
;
Empirical correction (ABSPACK) includes:
- Absorption correction using spherical harmonics
- Frame scaling
;
_oxdiff_exptl_absorpt_empirical_full_max 5.475
_oxdiff_exptl_absorpt_empirical_full_min 0.390

loop_
_space_group_symop_operation_xyz
'x, y, z'
'-x, y+1/2, -z'

loop_
_atom_site_label
_atom_site_type_symbol
_atom_site_fract_x
_atom_site_fract_y
_atom_site_fract_z
_atom_site_U_iso_or_equiv
_atom_site_adp_type
_atom_site_occupancy
_atom_site_site_symmetry_order
_atom_site_calc_flag
_atom_site_refinement_flags_posn
_atom_site_refinement_flags_adp
C1 C 0.6458(11) 0.442(3) 0.8000(6) 0.069(4) Uani 1 1 d . U
C2 C 0.5776(11) 0.616(3) 0.7884(7) 0.069(4) Uani 1 1 d . U
C3 C 0.5594(10) 0.693(2) 0.7320(6) 0.056(4) Uani 1 1 d . U
C4 C 0.6062(11) 0.605(3) 0.6870(7) 0.067(4) Uani 1 1 d . U
C5 C 0.6786(10) 0.417(3) 0.7009(6) 0.058(4) Uani 1 1 d . U
C6 C 0.6946(11) 0.333(3) 0.7565(7) 0.064(4) Uani 1 1 d D U
C7 C 0.4622(11) 0.573(3) 0.8822(7) 0.066(4) Uani 1 1 d . U
C8 C 0.4412(12) 0.641(3) 0.9370(7) 0.083(5) Uani 1 1 d . U
H8 H 0.464722 0.778346 0.951406 0.099 Uiso 1 1 calc R .
C9 C 0.3840(13) 0.499(3) 0.9707(7) 0.084(6) Uani 1 1 d . U
H9 H 0.371845 0.543306 1.007236 0.101 Uiso 1 1 calc R .
C10 C 0.3466(14) 0.297(4) 0.9499(8) 0.093(6) Uani 1 1 d . U
C11 C 0.3646(12) 0.241(3) 0.8963(8) 0.100(6) Uani 1 1 d . U
H11 H 0.337559 0.107120 0.881445 0.120 Uiso 1 1 calc R .
C12 C 0.4204(11) 0.370(3) 0.8623(7) 0.084(5) Uani 1 1 d . U
H12 H 0.430389 0.321069 0.825784 0.101 Uiso 1 1 calc R .
C13 C 0.2877(12) 0.150(3) 0.9883(7) 0.113(7) Uani 1 1 d . U
H13A H 0.218079 0.179503 0.980561 0.170 Uiso 1 1 calc GR .
H13B H 0.307023 0.185318 1.027249 0.170 Uiso 1 1 calc GR .
H13C H 0.300930 -0.006037 0.981320 0.170 Uiso 1 1 calc GR .
C14 C 0.3572(13) 0.774(3) 0.7304(8) 0.096(6) Uani 1 1 d . U
C15 C 0.2899(13) 0.870(3) 0.7651(7) 0.105(6) Uani 1 1 d . U
H15 H 0.302855 1.009861 0.782216 0.126 Uiso 1 1 calc R .
C16 C 0.2012(16) 0.751(4) 0.7737(9) 0.139(8) Uani 1 1 d . U
H16 H 0.155677 0.822860 0.795301 0.167 Uiso 1 1 calc R .
C17 C 0.1763(17) 0.541(4) 0.7532(11) 0.128(8) Uani 1 1 d . U
C18 C 0.2411(16) 0.451(4) 0.7171(10) 0.140(9) Uani 1 1 d . U
H18 H 0.226541 0.313121 0.699374 0.168 Uiso 1 1 calc R .
C19 C 0.3312(15) 0.567(3) 0.7066(9) 0.126(8) Uani 1 1 d . U
H19 H 0.374054 0.500335 0.682668 0.151 Uiso 1 1 calc R .
C20 C 0.0786(13) 0.426(4) 0.7633(9) 0.178(10) Uani 1 1 d . U
H20A H 0.081241 0.370296 0.801547 0.267 Uiso 1 1 calc GR .
H20B H 0.067528 0.302500 0.737337 0.267 Uiso 1 1 calc GR .
H20C H 0.025369 0.532875 0.757554 0.267 Uiso 1 1 calc GR .
C21 C 0.4939(11) 0.568(2) 0.5858(6) 0.060(4) Uani 1 1 d . U
C22 C 0.4643(12) 0.361(3) 0.5996(7) 0.081(5) Uani 1 1 d . U
H22 H 0.500648 0.282896 0.628342 0.098 Uiso 1 1 calc R .
C23 C 0.3814(12) 0.258(3) 0.5726(6) 0.083(5) Uani 1 1 d . U
H23 H 0.361543 0.115705 0.584030 0.099 Uiso 1 1 calc R .
C24 C 0.3278(12) 0.370(3) 0.5278(7) 0.079(5) Uani 1 1 d . U
C25 C 0.3610(12) 0.578(3) 0.5129(7) 0.078(5) Uani 1 1 d . U
H25 H 0.327694 0.651338 0.482255 0.094 Uiso 1 1 calc R .
C26 C 0.4412(11) 0.686(3) 0.5409(6) 0.067(4) Uani 1 1 d . U
H26 H 0.459786 0.830396 0.530669 0.081 Uiso 1 1 calc R .
C27 C 0.2355(10) 0.248(3) 0.4993(6) 0.103(6) Uani 1 1 d . U
H27A H 0.236608 0.092111 0.510419 0.154 Uiso 1 1 calc GR .
H27B H 0.236225 0.258222 0.458797 0.154 Uiso 1 1 calc GR .
H27C H 0.176306 0.318107 0.510963 0.154 Uiso 1 1 calc GR .
C28 C 0.8396(12) 0.440(3) 0.6358(7) 0.077(5) Uani 1 1 d . U
C29 C 0.8979(13) 0.355(3) 0.5958(7) 0.094(6) Uani 1 1 d . U
H29 H 0.879419 0.224019 0.576122 0.113 Uiso 1 1 calc R .
C30 C 0.9865(14) 0.469(3) 0.5850(8) 0.112(7) Uani 1 1 d . U
H30 H 1.029317 0.401483 0.561224 0.135 Uiso 1 1 calc R .
C31 C 1.0119(16) 0.675(4) 0.6079(10) 0.115(7) Uani 1 1 d . U
C32 C 0.9496(12) 0.769(3) 0.6474(7) 0.097(6) Uani 1 1 d . U
H32 H 0.967157 0.902187 0.666421 0.116 Uiso 1 1 calc R .
C33 C 0.8602(12) 0.656(3) 0.6574(7) 0.089(6) Uani 1 1 d . U
H33 H 0.814281 0.727429 0.678764 0.106 Uiso 1 1 calc R .
C34 C 1.1057(13) 0.806(4) 0.5984(8) 0.165(9) Uani 1 1 d . U
H34A H 1.162046 0.707178 0.603011 0.248 Uiso 1 1 calc GR .
H34B H 1.113600 0.926686 0.625560 0.248 Uiso 1 1 calc GR .
H34C H 1.100810 0.867702 0.560780 0.248 Uiso 1 1 calc GR .
C35 C 0.7970(12) 0.417(3) 0.8839(7) 0.083(5) Uani 1 1 d . U
C36 C 0.8344(13) 0.627(3) 0.8714(8) 0.110(7) Uani 1 1 d . U
H36 H 0.791543 0.733321 0.853936 0.132 Uiso 1 1 calc R .
C37 C 0.9349(13) 0.687(4) 0.8839(8) 0.112(7) Uani 1 1 d . U
H37 H 0.958410 0.824763 0.871890 0.134 Uiso 1 1 calc R .
C38 C 0.9993(17) 0.536(4) 0.9147(10) 0.126(8) Uani 1 1 d . U
C39 C 0.9543(15) 0.337(4) 0.9295(8) 0.121(8) Uani 1 1 d . U
H39 H 0.993786 0.236271 0.951313 0.145 Uiso 1 1 calc R .
C40 C 0.8597(14) 0.274(3) 0.9160(7) 0.105(6) Uani 1 1 d . U
H40 H 0.836816 0.135275 0.928043 0.126 Uiso 1 1 calc R .
C41 C 1.1068(13) 0.617(3) 0.9274(8) 0.171(10) Uani 1 1 d . U
H41A H 1.125755 0.709286 0.896653 0.256 Uiso 1 1 calc GR .
H41B H 1.150172 0.488706 0.931616 0.256 Uiso 1 1 calc GR .
H41C H 1.111616 0.703482 0.961811 0.256 Uiso 1 1 calc GR .
C42 C 0.7623(12) 0.135(3) 0.7705(6) 0.071(5) Uani 1 1 d D U
H42 H 0.733919 0.007957 0.785757 0.086 Uiso 1 1 calc R .
C43 C 0.8508(12) 0.126(3) 0.7637(7) 0.111(7) Uani 1 1 d D U
H43A H 0.882334 0.249595 0.748636 0.133 Uiso 1 1 calc R .
H43B H 0.886806 -0.003391 0.773673 0.133 Uiso 1 1 calc R .
S1 S 0.6729(3) 0.3400(8) 0.87012(18) 0.0889(16) Uani 1 1 d . U
S2 S 0.5281(3) 0.7689(8) 0.84315(19) 0.0924(16) Uani 1 1 d . U
S3 S 0.4665(4) 0.9024(8) 0.7151(2) 0.1042(18) Uani 1 1 d . U
S4 S 0.5981(3) 0.7214(8) 0.61874(18) 0.0839(15) Uani 1 1 d . U
S5 S 0.7320(3) 0.2789(8) 0.64306(18) 0.0892(15) Uani 1 1 d . U

loop_
_atom_site_aniso_label
_atom_site_aniso_U_11
_atom_site_aniso_U_22
_atom_site_aniso_U_33
_atom_site_aniso_U_23
_atom_site_aniso_U_13
_atom_site_aniso_U_12
C1 0.076(11) 0.077(11) 0.055(8) 0.010(8) 0.005(7) -0.012(7)
C2 0.077(11) 0.064(10) 0.068(8) 0.013(7) 0.019(8) -0.014(7)
C3 0.051(8) 0.051(9) 0.064(8) 0.010(8) 0.002(7) -0.019(6)
C4 0.067(10) 0.069(10) 0.063(8) -0.006(8) -0.001(7) -0.023(7)
C5 0.048(9) 0.071(9) 0.054(8) 0.002(7) 0.005(7) -0.032(6)
C6 0.076(11) 0.058(10) 0.057(8) 0.004(7) 0.001(7) -0.023(7)
C7 0.047(10) 0.079(10) 0.074(11) 0.005(8) 0.019(8) 0.008(7)
C8 0.094(13) 0.076(11) 0.081(12) 0.003(9) 0.022(9) 0.020(9)
C9 0.092(14) 0.105(12) 0.059(12) 0.022(10) 0.030(10) 0.028(10)
C10 0.112(15) 0.087(12) 0.082(12) 0.036(11) 0.021(11) 0.028(10)
C11 0.102(14) 0.099(14) 0.101(13) 0.005(11) 0.027(11) -0.025(11)
C12 0.075(12) 0.094(12) 0.086(12) -0.007(9) 0.022(9) -0.015(9)
C13 0.115(15) 0.119(14) 0.107(16) 0.048(13) 0.023(11) 0.017(12)
C14 0.084(10) 0.089(12) 0.118(16) 0.014(12) 0.024(10) 0.014(9)
C15 0.102(13) 0.100(13) 0.113(16) -0.007(12) 0.016(11) 0.009(11)
C16 0.112(15) 0.158(19) 0.15(2) -0.018(18) 0.049(15) -0.008(13)
C17 0.087(15) 0.145(18) 0.15(2) -0.002(16) 0.018(13) -0.017(13)
C18 0.098(16) 0.146(18) 0.18(2) -0.029(16) 0.022(14) -0.017(13)
C19 0.086(14) 0.116(15) 0.18(2) -0.030(14) 0.029(14) 0.006(11)
C20 0.096(15) 0.23(2) 0.21(2) 0.08(2) 0.024(15) -0.053(16)
C21 0.073(10) 0.061(9) 0.046(10) 0.015(8) 0.009(6) -0.005(7)
C22 0.102(13) 0.064(10) 0.078(13) 0.015(10) 0.002(9) -0.012(8)
C23 0.103(13) 0.057(10) 0.087(13) -0.004(9) 0.003(9) -0.012(9)
C24 0.073(11) 0.086(11) 0.079(13) -0.009(10) 0.017(8) 0.008(9)
C25 0.088(12) 0.090(12) 0.056(12) 0.003(10) 0.001(8) 0.004(9)
C26 0.092(11) 0.064(10) 0.047(10) 0.014(8) 0.010(7) 0.002(8)
C27 0.065(11) 0.135(15) 0.108(14) -0.018(14) 0.012(9) 0.000(10)
C28 0.088(11) 0.074(10) 0.074(13) 0.014(10) 0.028(9) 0.015(8)
C29 0.103(13) 0.079(13) 0.103(15) -0.006(11) 0.031(10) 0.021(10)
C30 0.102(14) 0.097(13) 0.14(2) 0.031(13) 0.049(13) 0.030(11)
C31 0.123(15) 0.103(14) 0.125(18) 0.039(13) 0.047(12) 0.004(11)
C32 0.092(12) 0.080(11) 0.120(16) 0.027(12) 0.022(10) 0.001(9)
C33 0.094(12) 0.073(10) 0.101(15) 0.013(10) 0.025(10) 0.002(9)
C34 0.126(16) 0.15(2) 0.23(2) 0.079(19) 0.081(15) 0.004(13)
C35 0.080(9) 0.070(10) 0.096(15) 0.012(11) -0.008(9) 0.014(8)
C36 0.096(12) 0.087(12) 0.142(19) 0.014(13) -0.016(13) -0.002(10)
C37 0.089(12) 0.126(17) 0.122(18) 0.009(13) 0.009(12) -0.015(11)
C38 0.088(13) 0.16(2) 0.13(2) 0.004(16) -0.001(13) 0.004(11)
C39 0.088(12) 0.142(19) 0.128(18) 0.030(16) -0.021(13) 0.020(12)
C40 0.106(12) 0.102(14) 0.104(15) 0.029(13) -0.020(12) 0.007(11)
C41 0.087(13) 0.22(3) 0.20(2) -0.01(2) -0.035(16) -0.002(15)
C42 0.097(13) 0.069(10) 0.048(11) 0.017(8) 0.006(10) -0.010(9)
C43 0.125(14) 0.135(18) 0.073(14) 0.005(13) 0.015(12) 0.037(14)
S1 0.095(3) 0.106(4) 0.065(3) 0.019(3) 0.002(3) -0.011(3)
S2 0.111(4) 0.078(3) 0.093(4) -0.009(3) 0.039(3) -0.011(3)
S3 0.105(4) 0.087(4) 0.123(5) 0.036(3) 0.020(3) 0.009(3)
S4 0.095(3) 0.094(4) 0.061(3) 0.017(3) -0.005(2) -0.021(3)
S5 0.097(3) 0.100(4) 0.072(3) -0.009(3) 0.016(3) -0.006(3)

loop_
_atom_type_symbol
_atom_type_description
_atom_type_scat_dispersion_real
_atom_type_scat_dispersion_imag
_atom_type_scat_source
C C 0.0033 0.0016 'International Tables Vol C Tables 4.2.6.8 and 6.1.1.4'
H H 0.0000 0.0000 'International Tables Vol C Tables 4.2.6.8 and 6.1.1.4'
S S 0.1246 0.1234 'International Tables Vol C Tables 4.2.6.8 and 6.1.1.4'

loop_
_geom_angle_atom_site_label_1
_geom_angle_atom_site_label_2
_geom_angle_atom_site_label_3
_geom_angle
C2 C1 C6 121.9(15)
C2 C1 S1 121.3(13)
C6 C1 S1 116.7(13)
C1 C2 C3 119.2(15)
C1 C2 S2 121.3(13)
C3 C2 S2 118.8(13)
C2 C3 S3 120.1(12)
C4 C3 C2 123.3(15)
C4 C3 S3 116.4(12)
C3 C4 C5 116.1(14)
C3 C4 S4 124.2(14)
C5 C4 S4 119.2(12)
C4 C5 S5 117.7(11)
C6 C5 C4 121.2(14)
C6 C5 S5 120.6(13)
C1 C6 C42 120.1(14)
C5 C6 C1 118.1(15)
C5 C6 C42 121.8(15)
C8 C7 S2 116.2(13)
C12 C7 C8 116.7(16)
C12 C7 S2 126.7(14)
C7 C8 C9 120.3(17)
C10 C9 C8 120.9(18)
C9 C10 C13 118.4(18)
C11 C10 C9 117(2)
C11 C10 C13 124(2)
C10 C11 C12 124(2)
C11 C12 C7 120.5(17)
C15 C14 S3 123.4(17)
C19 C14 C15 117(2)
C19 C14 S3 120.1(16)
C14 C15 C16 118.5(19)
C17 C16 C15 126(2)
C16 C17 C18 115(2)
C16 C17 C20 123(2)
C18 C17 C20 122(2)
C17 C18 C19 121(2)
C14 C19 C18 123(2)
C22 C21 C26 119.4(15)
C22 C21 S4 126.5(13)
C26 C21 S4 114.1(11)
C21 C22 C23 122.5(16)
C22 C23 C24 119.4(16)
C23 C24 C27 117.3(16)
C25 C24 C23 117.4(17)
C25 C24 C27 125.3(17)
C24 C25 C26 123.6(17)
C25 C26 C21 117.6(14)
C29 C28 C33 118.7(17)
C29 C28 S5 112.9(15)
C33 C28 S5 127.2(13)
C28 C29 C30 119.1(18)
C31 C30 C29 123(2)
C30 C31 C32 118(2)
C30 C31 C34 126(2)
C32 C31 C34 116(2)
C33 C32 C31 119(2)
C28 C33 C32 121.2(17)
C36 C35 C40 116.8(17)
C36 C35 S1 124.0(14)
C40 C35 S1 118.6(15)
C35 C36 C37 122.8(18)
C38 C37 C36 120(2)
C37 C38 C41 116(2)
C39 C38 C37 114(2)
C39 C38 C41 130(2)
C40 C39 C38 127(2)
C39 C40 C35 119.2(19)
C43 C42 C6 126.0(17)
C35 S1 C1 102.2(8)
C2 S2 C7 106.4(8)
C14 S3 C3 104.1(8)
C4 S4 C21 101.0(7)
C28 S5 C5 102.1(7)

loop_
_geom_bond_atom_site_label_1
_geom_bond_atom_site_label_2
_geom_bond_distance
C1 C2 1.395(19)
C1 C6 1.419(18)
C1 S1 1.775(15)
C2 C3 1.414(17)
C2 S2 1.756(16)
C3 C4 1.380(18)
C3 S3 1.789(14)
C4 C5 1.501(19)
C4 S4 1.751(16)
C5 C6 1.406(17)
C5 S5 1.793(14)
C6 C42 1.508(19)
C7 C8 1.407(19)
C7 C12 1.40(2)
C7 S2 1.765(16)
C8 C9 1.43(2)
C9 C10 1.38(2)
C10 C11 1.35(2)
C10 C13 1.52(2)
C11 C12 1.376(19)
C14 C15 1.39(2)
C14 C19 1.38(2)
C14 S3 1.724(18)
C15 C16 1.42(2)
C16 C17 1.37(3)
C17 C18 1.38(3)
C17 C20 1.52(2)
C18 C19 1.44(2)
C21 C22 1.341(17)
C21 C26 1.415(18)
C21 S4 1.800(15)
C22 C23 1.386(18)
C23 C24 1.403(19)
C24 C25 1.37(2)
C24 C27 1.55(2)
C25 C26 1.381(18)
C28 C29 1.373(19)
C28 C33 1.40(2)
C28 S5 1.760(16)
C29 C30 1.42(2)
C30 C31 1.36(2)
C31 C32 1.42(2)
C31 C34 1.52(2)
C32 C33 1.415(19)
C35 C36 1.38(2)
C35 C40 1.385(19)
C35 S1 1.744(16)
C36 C37 1.41(2)
C37 C38 1.41(2)
C38 C39 1.38(3)
C38 C41 1.54(2)
C39 C40 1.35(2)
C42 C43 1.220(15)
